data_2004722
loop_
_publ_author_name
'Pankaj, S.'
'Rosas, N.'
'Espinosa-P\'erez, G.'
'Cabrera, A.'

_publ_section_title
;
 Triphenylstibine Dihydroxide
;
_journal_issue 4
_journal_name_full 'Acta Crystallographica Section C'
_journal_page_first 889
_journal_page_last 891
_journal_paper_doi 10.1107/S0108270195013898
_journal_volume 52
_journal_year 1996
_chemical_formula_iupac '[Sb (O H)2 (C6 H5)3]'
_chemical_formula_moiety 'C18 H17 O2 Sb'
_chemical_formula_sum 'C18 H17 O2 Sb'
_chemical_formula_weight 387.1
_space_group_crystal_system monoclinic
_space_group_IT_number 15
_space_group_name_Hall '-C 2yc'
_space_group_name_H-M_alt 'C 1 2/c 1'
_atom_type_scat_source 'International Tables Vol C Tables 4.2.6.8 and 6.1.1.4'
_cell_angle_alpha 90
_cell_angle_beta 129.78(2)
_cell_angle_gamma 90
_cell_formula_units_Z 8
_cell_length_a 25.497(2)
_cell_length_b 9.208(2)
_cell_length_c 18.012(2)
_cell_measurement_reflns_used 40
_cell_measurement_temperature 293
_cell_measurement_theta_max 12.40
_cell_measurement_theta_min 5.23
_cell_volume 3249.9(13)
_computing_cell_refinement XSCANS
_computing_data_collection 'XSCANS (Siemens, 1994)'
_computing_data_reduction XSCANS
_computing_molecular_graphics SHELXTL/PC
_computing_publication_material SHELXTL/PC
_computing_structure_refinement SHELXTL/PC
_computing_structure_solution 'SHELXTL/PC (Siemens, 1990)'
_diffrn_measurement_device 'Siemens P4'
_diffrn_measurement_method \w
_diffrn_radiation_monochromator graphite
_diffrn_radiation_type MoK\a
_diffrn_radiation_wavelength 0.71073
_diffrn_reflns_av_R_equivalents 0.0366
_diffrn_reflns_limit_h_max 33
_diffrn_reflns_limit_h_min 0
_diffrn_reflns_limit_k_max 11
_diffrn_reflns_limit_k_min 0
_diffrn_reflns_limit_l_max 17
_diffrn_reflns_limit_l_min -23
_diffrn_reflns_number 3807
_diffrn_reflns_theta_max 27.5
_diffrn_standards_decay_% 5.17
_diffrn_standards_interval_count 300
_diffrn_standards_number 3
_exptl_absorpt_coefficient_mu 1.699
_exptl_absorpt_correction_T_max 1.00
_exptl_absorpt_correction_T_min 0.4941
_exptl_absorpt_correction_type 'empirical via \y scans (XEMP; Siemens, 1990)'
_exptl_crystal_colour colourless
_exptl_crystal_density_diffrn 1.582
_exptl_crystal_description prism
_exptl_crystal_F_000 1536
_exptl_crystal_size_max 0.40
_exptl_crystal_size_mid 0.24
_exptl_crystal_size_min 0.14
_refine_diff_density_max 0.95
_refine_diff_density_min -0.57
_refine_ls_extinction_method none
_refine_ls_goodness_of_fit_obs 1.240
_refine_ls_hydrogen_treatment 'H atoms riding, U = 0.08\%A^2^'
_refine_ls_number_parameters 190
_refine_ls_number_reflns 1810
_refine_ls_R_factor_obs 0.0591
_refine_ls_shift/esd_max 0.000
_refine_ls_structure_factor_coef F
_refine_ls_weighting_details 'w = 1/[\s^2^(F)+0.0008F^2^]'
_refine_ls_weighting_scheme calc
_refine_ls_wR_factor_obs 0.0673
_reflns_number_observed 1810
_reflns_number_total 3729
_reflns_observed_criterion '> 4\s(F)'
_cod_data_source_file fg1062.cif
_cod_data_source_block fg1062
_cod_depositor_comments
;
 Updating space group information and adding the symmetry operation list.

 Antanas Vaitkus,
 2018-06-14

The following automatic conversions were performed:

'_refine_ls_weighting_scheme' value 'calc w =
1/[\s^2^(F)+0.0008F^2^]' was changed to 'calc'. New tag
'_refine_ls_weighting_details' was created. The value of the new tag
was set to 'w = 1/[\s^2^(F)+0.0008F^2^]'.

Automatic conversion script
Id: cif_fix_values 3143 2015-03-26 13:38:13Z robertas 
;
_cod_original_cell_volume 3249.7(8)
_cod_original_sg_symbol_H-M C2/c
_cod_database_code 2004722

loop_
_space_group_symop_id
_space_group_symop_operation_xyz
1 x,y,z
2 -x,y,-z+1/2
3 -x,-y,-z
4 x,-y,z+1/2
5 x+1/2,y+1/2,z
6 -x+1/2,y+1/2,-z+1/2
7 -x+1/2,-y+1/2,-z
8 x+1/2,-y+1/2,z+1/2

loop_
_atom_site_aniso_label
_atom_site_aniso_U_11
_atom_site_aniso_U_22
_atom_site_aniso_U_33
_atom_site_aniso_U_12
_atom_site_aniso_U_13
_atom_site_aniso_U_23
Sb1 0.0530(10) 0.0750(10) 0.0590(10) .0020(10) .0320(10) .0100(10)
C1 0.064(7) 0.091(9) 0.067(7) -0.016(7) 0.046(6) -0.007(7)
C2 0.063(8) 0.124(13) 0.095(10) -0.012(9) 0.047(8) -0.008(10)
C3 0.083(11) 0.169(19) 0.123(14) -0.075(13) 0.068(11) -0.076(14)
C4 0.146(17) 0.139(17) 0.154(17) -0.073(16) 0.117(16) -0.087(16)
C5 0.142(15) 0.079(10) 0.122(13) -0.016(10) 0.091(13) 0.000(9)
C6 0.094(10) 0.086(9) 0.079(9) -0.019(9) 0.054(8) -0.005(7)
C7 0.070(7) 0.072(7) 0.063(6) -0.006(6) 0.044(6) -0.001(6)
C8 0.079(9) 0.095(10) 0.076(8) -0.009(8) 0.049(8) -0.007(7)
C9 0.103(12) 0.118(12) 0.089(9) -0.009(11) 0.066(9) 0.015(9)
C10 0.110(12) 0.103(11) 0.120(13) -0.022(10) 0.093(12) -0.023(10)
C11 0.072(9) 0.121(12) 0.113(12) -0.027(9) 0.065(9) -0.014(10)
C12 0.068(7) 0.097(9) 0.077(8) -0.008(7) 0.042(7) -0.003(7)
C13 0.059(7) 0.075(8) 0.085(8) -0.022(6) 0.048(7) -0.018(7)
C14 0.079(9) 0.070(8) 0.112(11) -0.003(8) 0.059(9) 0.007(8)
C15 0.083(12) 0.123(15) 0.141(17) 0.016(11) 0.063(13) -0.003(13)
C16 0.079(12) 0.145(17) 0.150(18) -0.030(12) 0.071(13) -0.069(15)
C17 0.101(12) 0.174(17) 0.095(11) -0.027(13) 0.075(10) -0.021(12)
C18 0.075(7) 0.103(10) 0.088(8) -0.009(8) 0.056(7) -0.003(8)
O1 0.045(4) 0.067(4) 0.047(4) 0.009(3) 0.024(3) 0.014(3)
O2 0.075(5) 0.087(6) 0.077(5) 0.11(5) 0.050(5) 0.024(5)

loop_
_atom_site_label
_atom_site_occupancy
_atom_site_fract_x
_atom_site_fract_y
_atom_site_fract_z
_atom_site_U_iso_or_equiv
_atom_site_thermal_displace_type
_atom_site_calc_flag
_atom_site_refinement_flags
_atom_site_type_symbol
Sb1 1 .16650(10) .23860(10) .11730(10) .0650(10) Uani . . Sb
C1 1 .1227(6) .0388(15) .0502(9) .071(8) Uani . . C
C2 1 .0540(7) .029(2) -.0353(11) .097(11) Uani . . C
H2 1 .0269 .1157 -0.0637 .080 Uiso calc R H
C3 1 .0303(9) -0.107(3) -.0742(14) .123(14) Uani . . C
H3 1 -0.0164 -0.1149 -0.1320 .080 Uiso calc R H
C4 1 .0689(12) -0.227(3) -.0399(16) .131(19) Uani . . C
H4 1 .0499 -0.3193 -0.0711 .080 Uiso calc R H
C5 1 .1347(10) -0.2195(17) .0436(14) .110(15) Uani . . C
H5 1 .1621 -0.3057 .0717 .080 Uiso calc R H
C6 1 .1599(8) -.0848(16) .0858(10) .087(10) Uani . . C
H6 1 .2069 -0.0778 .1432 .080 Uiso calc R H
C7 1 .2416(6) .3309(13) .1160(8) .067(7) Uani . . C
C8 1 .2243(7) .4136(15) .0407(10) .084(9) Uani . . C
H8 1 .1769 .4311 -0.0125 .080 Uiso calc R H
C9 1 .2735(9) .4695(19) .0401(12) .100(12) Uani . . C
H9 1 .2610 .5275 -0.0134 .080 Uiso calc R H
C10 1 .3400(9) .4478(18) .1135(12) .098(14) Uani . . C
H10 1 .3743 .4886 .1128 .080 Uiso calc R H
C11 1 .3582(7) .3638(17) .1891(12) .098(11) Uani . . C
H11 1 .4056 .3462 .2423 .080 Uiso calc R H
C12 1 .3100(7) .3037(15) .1919(10) .083(8) Uani . . C
H12 1 .3222 .2447 .2449 .080 Uiso calc R H
C13 1 .1331(6) .3397(14) .1857(9) .072(8) Uani . . C
C14 1 .0887(7) .4552(15) .1431(11) .089(11) Uani . . C
H14 1 .0753 .4960 .0841 .080 Uiso calc R H
C15 1 .0634(9) .514(2) .1853(16) .123(15) Uani . . C
H15 1 .0307 .5919 .1552 .080 Uiso calc R H
C16 1 .0847(9) .461(2) .2702(17) .126(16) Uani . . C
H16 1 .0694 .5068 .3013 .080 Uiso calc R H
C17 1 .1285(9) .343(2) .3149(12) .115(13) Uani . . C
H17 1 .1412 .3035 .3738 .080 Uiso calc R H
C18 1 .1530(7) .2811(16) .2716(10) .086(9) Uani . . C
H18 1 .1847 .2015 .3003 .080 Uiso calc R H
O1 1 .2371(3) .1368(7) .2385(5) .057(4) Uani . . O
H1A 1 .2601 .0838 .2299 .080 Uiso calc R H
O2 1 .0906(4) .3480(9) -.0095(6) .079(6) Uani . . O
H2A 1 .0931 .3246 -0.0529 .080 Uiso calc R H

loop_
_geom_angle_atom_site_label_1
_geom_angle_atom_site_label_2
_geom_angle_atom_site_label_3
_geom_angle
_geom_angle_publ_flag
O1 Sb1 O2 178.5(5) yes
O1 Sb1 C7 90.7(4) yes
O2 Sb1 C7 90.3(4) yes
O1 Sb1 C1 89.6(4) yes
O2 Sb1 C1 90.8(4) yes
O1 Sb1 C13 89.2(4) yes
O2 Sb1 C13 89.3(5) yes
C7 Sb1 C1 120.1(7) yes
C7 Sb1 C13 122.5(5) yes
C1 Sb1 C13 117.4(7) yes
C2 C1 Sb1 121.1(11) no
C6 C1 Sb1 120.9(8) no
C8 C7 Sb1 121.3(10) no
C12 C7 Sb1 119.1(16) no
C14 C13 Sb1 120.8(14) no
C18 C13 Sb1 118.8(11) no
C2 C1 C6 117.9(13) no
C1 C2 C3 116.6(15) no
C2 C3 C4 124.4(15) no
C3 C4 C5 119.2(19) no
C4 C5 C6 117.8(16) no
C1 C6 C5 123.9(12) no
C8 C7 C12 119.1(16) no
C7 C8 C9 120.4(12) no
C8 C9 C10 121.7(19) no
C9 C10 C11 119.0(2) no
C10 C11 C12 121.5(14) no
C7 C12 C11 118.7(15) no
C14 C13 C18 120.3(19) no
C13 C14 C15 120.3(18) no
C14 C15 C16 119.4(19) no
C15 C16 C17 122.0(3) no
C16 C17 C18 119.0(2) no
C13 C18 C17 119.2(14) no

loop_
_geom_bond_atom_site_label_1
_geom_bond_atom_site_label_2
_geom_bond_distance
_geom_bond_publ_flag
Sb1 O1 1.963(6) yes
Sb1 O2 2.079(7) yes
Sb1 C1 2.090(13) yes
Sb1 C7 2.109(17) yes
Sb1 C13 2.109(19) yes
C1 C2 1.412(15) no
C1 C6 1.35(2) no
C2 C3 1.37(3) no
C3 C4 1.34(3) no
C4 C5 1.36(3) no
C5 C6 1.38(2) no
C7 C8 1.36(2) no
C7 C12 1.387(15) no
C8 C9 1.36(3) no
C9 C10 1.34(2) no
C10 C11 1.36(3) no
C11 C12 1.38(3) no
C13 C14 1.375(18) no
C13 C18 1.39(2) no
C14 C15 1.39(4) no
C15 C16 1.35(4) no
C16 C17 1.39(3) no
C17 C18 1.40(6) no

loop_
_geom_torsion_atom_site_label_1
_geom_torsion_atom_site_label_2
_geom_torsion_atom_site_label_3
_geom_torsion_atom_site_label_4
_geom_torsion
_geom_torsion_publ_flag
C7 Sb1 C1 C2 -110.2(1.7) no
C7 Sb1 C1 C6 67.9(1.8) no
C13 Sb1 C1 C2 70.2(1.8) yes
C13 Sb1 C1 C6 -111.6(1.7) no
O1 Sb1 C1 C2 159.2(1.7) no
O1 Sb1 C1 C6 -22.6(1.8) no
O2 Sb1 C1 C2 -19.4(1.7) no
O2 Sb1 C1 C6 158.8(1.8) no
C1 Sb1 C7 C8 85.6(1.3) yes
C1 Sb1 C7 C12 -92.5(1.2) no
C13 Sb1 C7 C8 -94.9(1.3) no
C13 Sb1 C7 C12 87.0(1.2) no
O1 Sb1 C7 C8 175.5(1.3) no
O1 Sb1 C7 C12 -2.6(1.2) no
O2 Sb1 C7 C8 -5.5(1.3) no
O2 Sb1 C7 C12 176.4(1.2) no
C1 Sb1 C13 C14 -103.5(1.1) no
C1 Sb1 C13 C18 72.0(1.0) no
C7 Sb1 C13 C14 77.0(1.1) yes
C7 Sb1 C13 C18 -107.5(1.1) no
O1 Sb1 C13 C14 167.3(1.1) no
O1 Sb1 C13 C18 -17.2(1.0) no
O2 Sb1 C13 C14 -13.0(1.1) no
O2 Sb1 C13 C18 162.5(1.0) no
C1 Sb1 O1 H1A 63 no
C7 Sb1 O1 H1A -57 no
C13 Sb1 O1 H1A -180 no
O2 Sb1 O1 H1A 168 no
C1 Sb1 O2 H2A -63 no
C7 Sb1 O2 H2A 57 no
C13 Sb1 O2 H2A 180 no
O1 Sb1 O2 H2A -168 no
Sb1 C1 C2 C3 179.4(1.9) no
C6 C1 C2 C3 1.1(3.3) no
Sb1 C1 C6 C5 -178.3(2.1) no
C2 C1 C6 C5 0.0(3.7) no
C1 C2 C3 C4 -4.1(4.3) no
C2 C3 C4 C5 5.8(5.2) no
C3 C4 C5 C6 -4.3(5.0) no
C4 C5 C6 C1 1.6(4.5) no
Sb1 C7 C8 C9 -178.5(1.3) no
C12 C7 C8 C9 -0.4(2.4) no
Sb1 C7 C12 C11 179.3(1.3) no
C8 C7 C12 C11 1.1(2.3) no
C7 C8 C9 C10 -1.2(2.9) no
C8 C9 C10 C11 1.9(3.1) no
C9 C10 C11 C12 -1.1(3.0) no
C10 C11 C12 C7 -0.4(2.7) no
Sb1 C13 C14 C15 175.5(1.2) no
C18 C13 C14 C15 0.0(2.1) no
Sb1 C13 C18 C17 -176.9(1.2) no
C14 C13 C18 C17 -1.4(2.0) no
C13 C14 C15 C16 2.4(2.5) no
C14 C15 C16 C17 -3.6(3.0) no
C15 C16 C17 C18 2.2(2.9) no
C16 C17 C18 C13 0.3(2.4) no
